data_1514518
loop_
_publ_author_name
'Powers, David C.'
'Chambers, Matthew B.'
'Teets, Thomas S.'
'Elgrishi, No\'emie'
'Anderson, Bryce L.'
'Nocera, Daniel G.'

_publ_section_title
;
 Halogen Photoelimination from Dirhodium Phosphazane Complexes via
 Chloride-Bridged Intermediates.
;
_journal_issue 7
_journal_name_full 'Chemical science (Royal Society of Chemistry : 2010)'
_journal_page_first 2880
_journal_paper_doi 10.1039/C3SC50462J
_journal_volume 4
_journal_year 2013
_chemical_formula_sum 'C33 H37 Cl4 F24 N3 O9 P4 Rh2'
_chemical_formula_weight 1547.16
_chemical_name_systematic
;
?
;
_space_group_IT_number 2
_symmetry_space_group_name_Hall '-P 1'
_symmetry_space_group_name_H-M 'P -1'
_atom_sites_solution_hydrogens geom
_atom_sites_solution_primary direct
_atom_sites_solution_secondary difmap
_audit_creation_method SHELXL-97
_cell_angle_alpha 87.9830(10)
_cell_angle_beta 80.0650(10)
_cell_angle_gamma 73.2230(10)
_cell_formula_units_Z 2
_cell_length_a 10.7825(5)
_cell_length_b 15.2029(8)
_cell_length_c 18.7253(9)
_cell_measurement_temperature 100(2)
_cell_volume 2894.5(2)
_computing_structure_refinement 'SHELXL-97 (Sheldrick, 2008)'
_computing_structure_solution 'SHELXS-97 (Sheldrick, 2008)'
_diffrn_ambient_temperature 100(2)
_diffrn_measured_fraction_theta_full 0.999
_diffrn_measured_fraction_theta_max 0.999
_diffrn_radiation_monochromator graphite
_diffrn_radiation_source 'fine-focus sealed tube'
_diffrn_radiation_type MoK\a
_diffrn_radiation_wavelength 0.71073
_diffrn_reflns_av_R_equivalents 0.0382
_diffrn_reflns_av_sigmaI/netI 0.0293
_diffrn_reflns_limit_h_max 14
_diffrn_reflns_limit_h_min -14
_diffrn_reflns_limit_k_max 20
_diffrn_reflns_limit_k_min -20
_diffrn_reflns_limit_l_max 24
_diffrn_reflns_limit_l_min -24
_diffrn_reflns_number 74141
_diffrn_reflns_theta_full 28.32
_diffrn_reflns_theta_max 28.32
_diffrn_reflns_theta_min 1.10
_exptl_absorpt_coefficient_mu 0.990
_exptl_absorpt_correction_T_max 0.9075
_exptl_absorpt_correction_T_min 0.8266
_exptl_absorpt_correction_type multi-scan
_exptl_crystal_density_diffrn 1.775
_exptl_crystal_density_method 'not measured'
_exptl_crystal_F_000 1524
_exptl_crystal_size_max 0.20
_exptl_crystal_size_mid 0.20
_exptl_crystal_size_min 0.10
_refine_diff_density_max 2.758
_refine_diff_density_min -1.556
_refine_diff_density_rms 0.176
_refine_ls_extinction_method none
_refine_ls_goodness_of_fit_ref 1.053
_refine_ls_hydrogen_treatment mixed
_refine_ls_matrix_type full
_refine_ls_number_parameters 771
_refine_ls_number_reflns 14427
_refine_ls_number_restraints 502
_refine_ls_restrained_S_all 1.041
_refine_ls_R_factor_all 0.0656
_refine_ls_R_factor_gt 0.0542
_refine_ls_shift/su_max 0.001
_refine_ls_shift/su_mean 0.000
_refine_ls_structure_factor_coef Fsqd
_refine_ls_weighting_details 'calc w=1/[\s^2^(Fo^2^)+(0.0783P)^2^+11.7463P] where P=(Fo^2^+2Fc^2^)/3'
_refine_ls_weighting_scheme calc
_refine_ls_wR_factor_gt 0.1486
_refine_ls_wR_factor_ref 0.1598
_reflns_number_gt 12029
_reflns_number_total 14427
_reflns_threshold_expression >2sigma(I)
_cod_data_source_file c3sc50462j.txt
_cod_data_source_block Compound_9
_cod_original_sg_symbol_H-M P-1
_cod_database_code 1514518

loop_
_symmetry_equiv_pos_as_xyz
'x, y, z'
'-x, -y, -z'

loop_
_atom_site_label
_atom_site_type_symbol
_atom_site_fract_x
_atom_site_fract_y
_atom_site_fract_z
_atom_site_U_iso_or_equiv
_atom_site_adp_type
_atom_site_occupancy
_atom_site_symmetry_multiplicity
_atom_site_calc_flag
_atom_site_refinement_flags
_atom_site_disorder_assembly
_atom_site_disorder_group
C1 C -0.0233(5) 0.4345(3) 0.7885(3) 0.0397(11) Uani 1 1 d . . .
H1A H 0.0663 0.4139 0.7611 0.059 Uiso 1 1 calc R . .
H1B H -0.0687 0.3880 0.7843 0.059 Uiso 1 1 calc R . .
H1C H -0.0199 0.4433 0.8397 0.059 Uiso 1 1 calc R . .
C2 C -0.4741(5) 0.9812(3) 0.6063(3) 0.0391(11) Uani 1 1 d . . .
H2A H -0.5200 1.0246 0.6463 0.059 Uiso 1 1 calc R . .
H2B H -0.5382 0.9699 0.5792 0.059 Uiso 1 1 calc R . .
H2C H -0.4124 1.0071 0.5739 0.059 Uiso 1 1 calc R . .
C3 C -0.4258(5) 0.5129(3) 0.8696(3) 0.0336(10) Uani 1 1 d . . .
H3A H -0.4720 0.5085 0.8291 0.040 Uiso 1 1 calc R . .
H3B H -0.4824 0.5637 0.9025 0.040 Uiso 1 1 calc R . .
C4 C -0.3984(6) 0.4244(4) 0.9098(3) 0.0432(12) Uani 1 1 d . . .
C5 C -0.2792(5) 0.4416(3) 0.6522(3) 0.0352(10) Uani 1 1 d . . .
H5A H -0.2849 0.4995 0.6253 0.042 Uiso 1 1 calc R . .
H5B H -0.3575 0.4217 0.6484 0.042 Uiso 1 1 calc R . .
C6 C -0.1565(6) 0.3691(3) 0.6213(3) 0.0435(12) Uani 1 1 d . . .
C7 C 0.1310(5) 0.5467(3) 0.6077(2) 0.0348(10) Uani 1 1 d . F .
H7A H 0.1345 0.6070 0.5872 0.042 Uiso 1 1 calc R . .
H7B H 0.0578 0.5301 0.5916 0.042 Uiso 1 1 calc R . .
C8 C 0.2585(5) 0.4748(4) 0.5838(3) 0.0363(10) Uani 1 1 d . . .
C9 C 0.1314(4) 0.6558(3) 0.8100(3) 0.0310(9) Uani 1 1 d . F .
H9A H 0.0924 0.7229 0.8060 0.037 Uiso 1 1 calc R . .
H9B H 0.2064 0.6349 0.7698 0.037 Uiso 1 1 calc R . .
C10 C 0.1759(5) 0.6341(3) 0.8812(3) 0.0396(11) Uani 1 1 d D . .
C11 C -0.5092(8) 0.7318(4) 0.5468(4) 0.0599(18) Uani 1 1 d U D .
H11A H -0.5269 0.6755 0.5688 0.072 Uiso 1 1 calc R . .
H11B H -0.4136 0.7182 0.5291 0.072 Uiso 1 1 calc R . .
C12 C -0.5810(6) 0.7602(4) 0.4872(3) 0.0506(13) Uani 1 1 d U . .
C15 C -0.1674(5) 0.9946(3) 0.7182(3) 0.0420(11) Uani 1 1 d U C .
H15A H -0.0818 0.9545 0.6939 0.050 Uiso 1 1 calc R . .
H15B H -0.1708 0.9886 0.7713 0.050 Uiso 1 1 calc R . .
C16 C -0.1798(6) 1.0899(4) 0.6977(4) 0.0517(13) Uani 1 1 d DU . .
C17 C -0.1041(6) 0.8523(4) 0.5164(3) 0.0416(11) Uani 1 1 d DU . .
H17A H -0.0941 0.7874 0.5301 0.050 Uiso 0.778(5) 1 calc PR A 1
H17B H -0.0152 0.8605 0.5032 0.050 Uiso 0.778(5) 1 calc PR A 1
H17C H -0.1396 0.7998 0.5124 0.050 Uiso 0.222(5) 1 calc PR A 2
H17D H -0.0095 0.8290 0.5196 0.050 Uiso 0.222(5) 1 calc PR A 2
C19B C -0.2446(10) 0.8610(6) 0.9146(5) 0.0256(18) Uani 0.436(4) 1 d PU B 2
C20A C -0.6055(10) 0.8021(7) 0.9840(5) 0.047(2) Uani 0.564(4) 1 d PU B 1
H20A H -0.6675 0.7762 0.9691 0.056 Uiso 0.564(4) 1 calc PR B 1
C19A C -0.4889(8) 0.8011(5) 0.9373(4) 0.0269(15) Uani 0.564(4) 1 d PU B 1
C20B C -0.1682(13) 0.9067(9) 0.9436(6) 0.043(3) Uani 0.436(4) 1 d PU B 2
H20B H -0.0848 0.9083 0.9180 0.051 Uiso 0.436(4) 1 calc PR B 2
C21A C -0.6288(11) 0.8411(8) 1.0517(5) 0.054(3) Uani 0.564(4) 1 d PU B 1
H21A H -0.7062 0.8406 1.0845 0.065 Uiso 0.564(4) 1 calc PR B 1
C21B C -0.2184(14) 0.9492(10) 1.0106(7) 0.049(3) Uani 0.436(4) 1 d PU B 2
H21B H -0.1730 0.9858 1.0293 0.059 Uiso 0.436(4) 1 calc PR B 2
C22A C -0.5391(8) 0.8820(6) 1.0729(4) 0.0298(15) Uani 0.564(4) 1 d PU B 1
C22B C -0.3343(11) 0.9393(8) 1.0509(6) 0.036(2) Uani 0.436(4) 1 d PU B 2
C23B C -0.428(4) 0.878(4) 1.029(2) 0.039(3) Uani 0.436(4) 1 d PU B 1
H23B H -0.3635 0.9000 1.0454 0.047 Uiso 0.436(4) 1 calc PR B 1
C23A C -0.410(3) 0.891(3) 1.0222(15) 0.039(3) Uani 0.564(4) 1 d PU B 2
H23A H -0.4925 0.8876 1.0478 0.047 Uiso 0.564(4) 1 calc PR B 2
C24A C -0.4030(11) 0.8417(11) 0.9583(7) 0.0424(18) Uani 0.564(4) 1 d PU B 1
H24A H -0.3271 0.8453 0.9254 0.051 Uiso 0.564(4) 1 calc PR B 1
C24B C -0.3566(15) 0.8486(16) 0.9543(10) 0.0424(18) Uani 0.436(4) 1 d PU B 2
H24B H -0.3994 0.8103 0.9354 0.051 Uiso 0.436(4) 1 calc PR B 2
C29A C -0.479(2) 0.9620(18) 1.1665(11) 0.037(3) Uani 0.564(4) 1 d PU B 1
H29A H -0.4695 1.0143 1.1364 0.056 Uiso 0.564(4) 1 calc PR B 1
H29B H -0.3938 0.9156 1.1636 0.056 Uiso 0.564(4) 1 calc PR B 1
H29C H -0.5129 0.9828 1.2170 0.056 Uiso 0.564(4) 1 calc PR B 1
C29B C -0.488(4) 0.968(3) 1.1583(19) 0.048(2) Uani 0.436(4) 1 d PU B 2
H29D H -0.5611 0.9917 1.1314 0.073 Uiso 0.436(4) 1 calc PR B 2
H29E H -0.5085 1.0000 1.2050 0.073 Uiso 0.436(4) 1 calc PR B 2
H29F H -0.4761 0.9018 1.1665 0.073 Uiso 0.436(4) 1 calc PR B 2
C30A C -0.4244(14) 0.7339(14) 0.8104(11) 0.025(2) Uani 0.564(4) 1 d P B 1
C30B C -0.1797(17) 0.7901(10) 0.7868(9) 0.025(2) Uani 0.436(4) 1 d P B 2
N1 N -0.4006(4) 0.8933(3) 0.6359(2) 0.0291(8) Uani 1 1 d . . .
N2 N -0.0959(4) 0.5231(2) 0.7588(2) 0.0287(7) Uani 1 1 d . . .
N3A N -0.4626(6) 0.7615(4) 0.8681(4) 0.0259(13) Uani 0.564(4) 1 d P B 1
N3B N -0.1996(9) 0.8214(6) 0.8435(7) 0.0272(18) Uani 0.436(4) 1 d P B 2
O1 O -0.3035(3) 0.5299(2) 0.84239(17) 0.0307(7) Uani 1 1 d . . .
O2 O -0.2742(3) 0.4559(2) 0.72680(17) 0.0291(6) Uani 1 1 d . . .
O3 O 0.0355(3) 0.6085(2) 0.80742(16) 0.0275(6) Uani 1 1 d . . .
O4 O 0.1131(3) 0.5503(2) 0.68480(17) 0.0315(7) Uani 1 1 d . . .
O5 O -0.6002(4) 0.8780(3) 0.7168(3) 0.0591(6) Uani 1 1 d U B .
O6 O -0.5517(4) 0.8054(2) 0.5998(2) 0.0478(10) Uani 1 1 d . . .
O7 O -0.2721(3) 0.9670(2) 0.69733(18) 0.0301(6) Uani 1 1 d . . .
O8 O -0.1757(3) 0.9109(2) 0.57629(18) 0.0330(7) Uani 1 1 d . A .
O9A O -0.5737(6) 0.9211(5) 1.1400(3) 0.0386(15) Uani 0.564(4) 1 d PU B 1
O9B O -0.3704(10) 0.9809(7) 1.1172(5) 0.048(2) Uani 0.436(4) 1 d PU B 2
F1 F -0.1047(6) 1.1265(7) 0.7312(6) 0.055(2) Uani 0.784(7) 1 d PDU C 1
F2 F -0.2962(5) 1.1478(3) 0.7109(4) 0.0638(15) Uani 0.784(7) 1 d PDU C 1
F3 F -0.1431(6) 1.0924(4) 0.6234(3) 0.0656(14) Uani 0.784(7) 1 d PDU C 1
F2A F -0.2924(17) 1.1315(12) 0.7496(12) 0.0638(15) Uani 0.216(7) 1 d PDU C 2
F1A F -0.076(3) 1.111(3) 0.716(3) 0.055(2) Uani 0.216(7) 1 d PDU C 2
F3A F -0.231(2) 1.1448(13) 0.6469(10) 0.0656(14) Uani 0.216(7) 1 d PDU C 2
C18 C -0.1731(7) 0.8738(6) 0.4539(4) 0.0477(17) Uani 0.778(5) 1 d PDU A 1
F4 F -0.1065(5) 0.8225(5) 0.3960(2) 0.0681(15) Uani 0.778(5) 1 d PU A 1
F5 F -0.1979(6) 0.9615(6) 0.4347(4) 0.0715(17) Uani 0.778(5) 1 d PU A 1
F6 F -0.2918(4) 0.8555(4) 0.4701(2) 0.0588(12) Uani 0.778(5) 1 d PU A 1
C18A C -0.127(3) 0.9166(19) 0.4552(12) 0.0477(17) Uani 0.222(5) 1 d PD A 2
F5A F -0.244(2) 0.974(3) 0.4481(17) 0.0715(17) Uani 0.222(5) 1 d PDU A 2
F4A F -0.0513(16) 0.9704(15) 0.4599(8) 0.0681(15) Uani 0.222(5) 1 d PD A 2
F6A F -0.0705(17) 0.8680(15) 0.3929(9) 0.0588(12) Uani 0.222(5) 1 d PDU A 2
F7 F -0.5664(6) 0.8292(4) 0.4498(3) 0.0576(8) Uani 0.689(6) 1 d PU D 1
F8 F -0.5513(10) 0.6975(6) 0.4365(5) 0.0576(8) Uani 0.689(6) 1 d PU D 1
F9 F -0.7150(6) 0.7848(5) 0.5101(3) 0.0576(8) Uani 0.689(6) 1 d PU D 1
F7A F -0.6572(13) 0.8443(9) 0.4806(6) 0.0576(8) Uani 0.311(6) 1 d PU D 2
F9A F -0.7021(13) 0.7443(10) 0.5273(7) 0.0576(8) Uani 0.311(6) 1 d PU D 2
F8A F -0.563(2) 0.6799(14) 0.4445(12) 0.0576(8) Uani 0.311(6) 1 d PU D 2
C13 C -0.7130(5) 0.8470(4) 0.7423(4) 0.0591(6) Uani 1 1 d U . .
H13A H -0.6856 0.7869 0.7661 0.071 Uiso 0.399(5) 1 calc PR E 1
H13B H -0.7543 0.8385 0.7008 0.071 Uiso 0.399(5) 1 calc PR E 1
H13C H -0.6974 0.8051 0.7836 0.071 Uiso 0.601(5) 1 calc PR E 2
H13D H -0.7329 0.8138 0.7032 0.071 Uiso 0.601(5) 1 calc PR E 2
C14 C -0.8086(16) 0.9134(12) 0.7940(12) 0.0591(6) Uani 0.399(5) 1 d PU E 1
F10 F -0.8414(9) 1.0005(6) 0.7756(6) 0.0591(6) Uani 0.399(5) 1 d PDU E 1
F11 F -0.7539(8) 0.8878(6) 0.8506(6) 0.0591(6) Uani 0.399(5) 1 d PDU E 1
F12 F -0.9245(12) 0.8881(7) 0.8021(9) 0.0591(6) Uani 0.399(5) 1 d PDU E 1
C14A C -0.8205(11) 0.9282(8) 0.7649(8) 0.0591(6) Uani 0.601(5) 1 d PU E 2
F12A F -0.9265(8) 0.9103(4) 0.8002(6) 0.0591(6) Uani 0.601(5) 1 d PU E 2
F10A F -0.8567(5) 0.9779(4) 0.7051(4) 0.0591(6) Uani 0.601(5) 1 d PU E 2
F11A F -0.7964(6) 0.9876(4) 0.8054(4) 0.0591(6) Uani 0.601(5) 1 d PU E 2
F13 F -0.3349(4) 0.4268(3) 0.96447(19) 0.0595(9) Uani 1 1 d . . .
F14 F -0.5111(4) 0.4070(3) 0.93788(19) 0.0604(10) Uani 1 1 d . . .
F15 F -0.3252(4) 0.3539(2) 0.8677(2) 0.0600(10) Uani 1 1 d . . .
F16 F -0.1391(5) 0.2938(2) 0.6593(2) 0.0773(13) Uani 1 1 d . . .
F17 F -0.1610(4) 0.3471(2) 0.55417(19) 0.0605(10) Uani 1 1 d . . .
F18 F -0.0502(4) 0.3986(3) 0.6178(2) 0.0659(11) Uani 1 1 d . . .
F19 F 0.2553(4) 0.3920(2) 0.6060(2) 0.0548(9) Uani 1 1 d . . .
F20 F 0.2849(3) 0.4705(2) 0.51084(17) 0.0494(8) Uani 1 1 d . . .
F21 F 0.3589(3) 0.4919(3) 0.6057(2) 0.0624(11) Uani 1 1 d . . .
F22 F 0.192(4) 0.560(2) 0.910(2) 0.055(2) Uani 0.17(3) 1 d PD F 1
F23 F 0.264(5) 0.662(4) 0.896(3) 0.0462(14) Uani 0.17(3) 1 d PD F 1
F24 F 0.079(4) 0.681(3) 0.9240(19) 0.0632(17) Uani 0.17(3) 1 d PD F 1
F24A F 0.0798(7) 0.6540(7) 0.9386(4) 0.0632(17) Uani 0.83(3) 1 d PD F 2
F22A F 0.2427(11) 0.5431(4) 0.8842(6) 0.055(2) Uani 0.83(3) 1 d PD F 2
F23A F 0.2643(9) 0.6809(7) 0.8871(6) 0.0462(14) Uani 0.83(3) 1 d PD F 2
P1 P -0.02154(10) 0.60356(7) 0.73517(6) 0.0222(2) Uani 1 1 d . B .
P2 P -0.25594(10) 0.54654(7) 0.75909(6) 0.0235(2) Uani 1 1 d . . .
P3 P -0.24824(10) 0.87752(7) 0.64953(6) 0.0240(2) Uani 1 1 d . A .
P4 P -0.47761(11) 0.81492(7) 0.66428(6) 0.0271(2) Uani 1 1 d . B .
Cl1A Cl -0.1637(3) 0.80746(17) 0.80317(17) 0.0252(5) Uani 0.564(4) 1 d P B 1
Cl1B Cl -0.4567(4) 0.7352(5) 0.8231(4) 0.0308(10) Uani 0.436(4) 1 d P B 2
Cl2 Cl 0.06239(10) 0.77237(7) 0.64869(6) 0.0289(2) Uani 1 1 d . B .
Cl3 Cl -0.19678(10) 0.65521(7) 0.59877(5) 0.02486(19) Uani 1 1 d . B .
Cl4 Cl -0.53604(10) 0.61715(7) 0.70242(6) 0.0313(2) Uani 1 1 d . . .
Rh1 Rh -0.14406(3) 0.73739(2) 0.692280(16) 0.02001(8) Uani 1 1 d . . .
Rh2 Rh -0.35702(3) 0.68295(2) 0.710267(17) 0.02186(9) Uani 1 1 d . B .
C1S C -0.4411(7) 0.6637(5) 1.2454(4) 0.0610(6) Uani 1 1 d . . .
H1SA H -0.4008 0.5999 1.2580 0.091 Uiso 1 1 calc R . .
H1SB H -0.4960 0.6648 1.2086 0.091 Uiso 1 1 calc R . .
H1SC H -0.4957 0.6975 1.2888 0.091 Uiso 1 1 calc R . .
C2S C -0.3329(7) 0.7090(5) 1.2155(4) 0.0610(6) Uani 1 1 d . . .
C3S C -0.2889(7) 0.7599(5) 1.2605(4) 0.0610(6) Uani 1 1 d . . .
H3S H -0.3287 0.7702 1.3101 0.073 Uiso 1 1 calc R . .
C4S C -0.1870(7) 0.7951(5) 1.2325(4) 0.0610(6) Uani 1 1 d . . .
H4S H -0.1554 0.8296 1.2628 0.073 Uiso 1 1 calc R . .
C5S C -0.1310(7) 0.7806(5) 1.1610(4) 0.0610(6) Uani 1 1 d . . .
H5S H -0.0607 0.8052 1.1420 0.073 Uiso 1 1 calc R . .
C6S C -0.1750(7) 0.7311(5) 1.1167(4) 0.0610(6) Uani 1 1 d . . .
H6S H -0.1362 0.7218 1.0670 0.073 Uiso 1 1 calc R . .
C7S C -0.2731(7) 0.6960(5) 1.1440(4) 0.0610(6) Uani 1 1 d . . .
H7S H -0.3024 0.6609 1.1131 0.073 Uiso 1 1 calc R . .

loop_
_atom_site_aniso_label
_atom_site_aniso_U_11
_atom_site_aniso_U_22
_atom_site_aniso_U_33
_atom_site_aniso_U_23
_atom_site_aniso_U_13
_atom_site_aniso_U_12
C1 0.036(2) 0.026(2) 0.056(3) 0.012(2) -0.017(2) -0.0028(19)
C2 0.034(2) 0.031(2) 0.050(3) 0.012(2) -0.015(2) -0.0015(19)
C3 0.033(2) 0.041(3) 0.027(2) 0.0071(18) -0.0038(17) -0.0126(19)
C4 0.052(3) 0.047(3) 0.033(2) 0.009(2) -0.005(2) -0.020(2)
C5 0.044(3) 0.031(2) 0.032(2) -0.0043(18) -0.008(2) -0.013(2)
C6 0.052(3) 0.026(2) 0.048(3) -0.006(2) -0.002(2) -0.007(2)
C7 0.037(2) 0.032(2) 0.026(2) -0.0031(17) 0.0026(18) -0.0001(19)
C8 0.030(2) 0.040(3) 0.038(2) -0.011(2) -0.0009(19) -0.0093(19)
C9 0.025(2) 0.036(2) 0.035(2) 0.0052(18) -0.0086(17) -0.0119(18)
C10 0.045(3) 0.044(3) 0.039(3) 0.004(2) -0.017(2) -0.021(2)
C11 0.090(5) 0.035(3) 0.062(4) -0.002(2) -0.052(4) -0.008(3)
C12 0.045(3) 0.058(3) 0.035(3) 0.003(2) -0.007(2) 0.006(3)
C15 0.041(3) 0.028(2) 0.058(3) -0.006(2) -0.016(2) -0.0061(19)
C16 0.060(3) 0.039(3) 0.067(4) 0.012(3) -0.026(3) -0.025(2)
C17 0.047(3) 0.043(3) 0.028(2) 0.004(2) 0.002(2) -0.008(2)
C19B 0.034(5) 0.023(4) 0.018(4) -0.001(3) -0.005(3) -0.005(4)
C20A 0.051(5) 0.062(6) 0.036(4) -0.022(4) 0.013(4) -0.036(5)
C19A 0.034(4) 0.024(3) 0.019(3) 0.000(3) -0.003(3) -0.005(3)
C20B 0.049(6) 0.055(7) 0.026(5) -0.012(5) 0.006(4) -0.024(5)
C21A 0.057(6) 0.074(7) 0.038(5) -0.024(5) 0.019(4) -0.043(5)
C21B 0.054(7) 0.063(8) 0.037(6) -0.020(5) 0.001(5) -0.031(6)
C22A 0.036(4) 0.031(4) 0.022(3) 0.000(3) -0.002(3) -0.009(3)
C22B 0.036(5) 0.039(6) 0.028(4) -0.008(4) -0.005(4) -0.002(4)
C23B 0.033(6) 0.060(10) 0.026(5) -0.007(6) 0.000(3) -0.016(3)
C23A 0.033(6) 0.060(10) 0.026(5) -0.007(6) 0.000(3) -0.016(3)
C24A 0.029(6) 0.070(5) 0.026(3) -0.012(3) 0.000(4) -0.011(5)
C24B 0.029(6) 0.070(5) 0.026(3) -0.012(3) 0.000(4) -0.011(5)
C29A 0.027(5) 0.060(8) 0.020(6) -0.006(5) -0.007(4) -0.002(4)
C29B 0.058(5) 0.051(5) 0.031(4) -0.013(3) 0.001(3) -0.011(4)
C30A 0.022(5) 0.024(4) 0.030(6) -0.001(4) -0.011(4) -0.005(4)
C30B 0.022(5) 0.024(4) 0.030(6) -0.001(4) -0.011(4) -0.005(4)
N1 0.0252(17) 0.0260(18) 0.0346(19) 0.0085(15) -0.0082(15) -0.0037(14)
N2 0.0243(17) 0.0243(17) 0.036(2) 0.0056(14) -0.0084(15) -0.0028(14)
N3A 0.028(3) 0.026(3) 0.022(3) -0.004(3) -0.002(2) -0.007(2)
N3B 0.021(4) 0.027(4) 0.035(6) 0.004(4) -0.010(4) -0.007(3)
O1 0.0309(16) 0.0359(17) 0.0272(15) 0.0051(13) -0.0079(12) -0.0114(13)
O2 0.0343(16) 0.0237(14) 0.0306(15) 0.0021(12) -0.0070(13) -0.0097(12)
O3 0.0237(14) 0.0361(16) 0.0248(14) 0.0053(12) -0.0076(11) -0.0104(12)
O4 0.0247(15) 0.0331(16) 0.0281(15) 0.0017(12) 0.0004(12) 0.0022(12)
O5 0.0298(9) 0.0397(11) 0.1016(18) -0.0016(12) 0.0018(10) -0.0078(9)
O6 0.055(2) 0.0302(18) 0.065(3) -0.0013(17) -0.044(2) -0.0022(16)
O7 0.0292(15) 0.0220(14) 0.0373(17) -0.0017(12) -0.0063(13) -0.0038(12)
O8 0.0315(16) 0.0294(16) 0.0330(16) 0.0064(13) 0.0005(13) -0.0047(13)
O9A 0.038(3) 0.051(4) 0.027(3) -0.013(3) 0.003(2) -0.016(3)
O9B 0.058(5) 0.051(5) 0.031(4) -0.013(3) 0.001(3) -0.011(4)
F1 0.062(4) 0.040(4) 0.077(6) 0.005(3) -0.026(4) -0.027(4)
F2 0.063(2) 0.022(2) 0.105(5) 0.007(2) -0.028(3) -0.0013(17)
F3 0.094(4) 0.062(3) 0.055(3) 0.012(2) -0.012(2) -0.046(3)
F2A 0.063(2) 0.022(2) 0.105(5) 0.007(2) -0.028(3) -0.0013(17)
F1A 0.062(4) 0.040(4) 0.077(6) 0.005(3) -0.026(4) -0.027(4)
F3A 0.094(4) 0.062(3) 0.055(3) 0.012(2) -0.012(2) -0.046(3)
C18 0.028(3) 0.072(5) 0.033(3) 0.005(3) -0.002(2) 0.000(3)
F4 0.045(3) 0.116(4) 0.029(2) -0.005(2) -0.0010(17) -0.004(3)
F5 0.061(4) 0.084(4) 0.053(4) 0.036(3) -0.009(3) -0.001(4)
F6 0.038(2) 0.094(4) 0.040(2) -0.006(2) -0.0040(17) -0.012(2)
C18A 0.028(3) 0.072(5) 0.033(3) 0.005(3) -0.002(2) 0.000(3)
F5A 0.061(4) 0.084(4) 0.053(4) 0.036(3) -0.009(3) -0.001(4)
F4A 0.045(3) 0.116(4) 0.029(2) -0.005(2) -0.0010(17) -0.004(3)
F6A 0.038(2) 0.094(4) 0.040(2) -0.006(2) -0.0040(17) -0.012(2)
F7 0.0574(16) 0.068(2) 0.0439(17) 0.0045(14) -0.0165(13) -0.0091(16)
F8 0.0574(16) 0.068(2) 0.0439(17) 0.0045(14) -0.0165(13) -0.0091(16)
F9 0.0574(16) 0.068(2) 0.0439(17) 0.0045(14) -0.0165(13) -0.0091(16)
F7A 0.0574(16) 0.068(2) 0.0439(17) 0.0045(14) -0.0165(13) -0.0091(16)
F9A 0.0574(16) 0.068(2) 0.0439(17) 0.0045(14) -0.0165(13) -0.0091(16)
F8A 0.0574(16) 0.068(2) 0.0439(17) 0.0045(14) -0.0165(13) -0.0091(16)
C13 0.0298(9) 0.0397(11) 0.1016(18) -0.0016(12) 0.0018(10) -0.0078(9)
C14 0.0298(9) 0.0397(11) 0.1016(18) -0.0016(12) 0.0018(10) -0.0078(9)
F10 0.0298(9) 0.0397(11) 0.1016(18) -0.0016(12) 0.0018(10) -0.0078(9)
F11 0.0298(9) 0.0397(11) 0.1016(18) -0.0016(12) 0.0018(10) -0.0078(9)
F12 0.0298(9) 0.0397(11) 0.1016(18) -0.0016(12) 0.0018(10) -0.0078(9)
C14A 0.0298(9) 0.0397(11) 0.1016(18) -0.0016(12) 0.0018(10) -0.0078(9)
F12A 0.0298(9) 0.0397(11) 0.1016(18) -0.0016(12) 0.0018(10) -0.0078(9)
F10A 0.0298(9) 0.0397(11) 0.1016(18) -0.0016(12) 0.0018(10) -0.0078(9)
F11A 0.0298(9) 0.0397(11) 0.1016(18) -0.0016(12) 0.0018(10) -0.0078(9)
F13 0.074(2) 0.071(2) 0.0420(18) 0.0251(17) -0.0254(17) -0.028(2)
F14 0.065(2) 0.077(3) 0.049(2) 0.0221(18) -0.0046(17) -0.041(2)
F15 0.079(3) 0.0389(18) 0.057(2) 0.0081(15) 0.0001(19) -0.0171(17)
F16 0.113(4) 0.0239(16) 0.074(3) 0.0038(16) 0.003(2) 0.0023(19)
F17 0.079(3) 0.049(2) 0.049(2) -0.0213(16) 0.0034(18) -0.0185(18)
F18 0.0414(19) 0.065(2) 0.083(3) -0.027(2) 0.0108(18) -0.0119(17)
F19 0.059(2) 0.0290(15) 0.065(2) -0.0005(14) -0.0033(17) 0.0022(14)
F20 0.0510(19) 0.0532(19) 0.0345(15) -0.0177(14) 0.0053(13) -0.0055(15)
F21 0.0289(15) 0.091(3) 0.067(2) -0.040(2) 0.0025(15) -0.0187(17)
F22 0.061(5) 0.041(2) 0.072(5) 0.018(3) -0.044(4) -0.012(3)
F23 0.054(2) 0.052(5) 0.049(4) 0.011(3) -0.026(2) -0.032(3)
F24 0.083(3) 0.101(5) 0.023(3) -0.001(3) 0.001(2) -0.060(3)
F24A 0.083(3) 0.101(5) 0.023(3) -0.001(3) 0.001(2) -0.060(3)
F22A 0.061(5) 0.041(2) 0.072(5) 0.018(3) -0.044(4) -0.012(3)
F23A 0.054(2) 0.052(5) 0.049(4) 0.011(3) -0.026(2) -0.032(3)
P1 0.0191(4) 0.0233(5) 0.0220(5) 0.0008(4) -0.0036(4) -0.0026(4)
P2 0.0229(5) 0.0225(5) 0.0244(5) 0.0023(4) -0.0049(4) -0.0052(4)
P3 0.0228(5) 0.0219(5) 0.0257(5) 0.0031(4) -0.0042(4) -0.0043(4)
P4 0.0232(5) 0.0229(5) 0.0366(6) 0.0018(4) -0.0131(4) -0.0041(4)
Cl1A 0.0234(12) 0.0284(11) 0.0235(15) -0.0038(9) -0.0017(9) -0.0081(8)
Cl1B 0.023(2) 0.0336(16) 0.035(2) -0.0064(15) -0.0039(16) -0.0072(17)
Cl2 0.0236(4) 0.0305(5) 0.0317(5) 0.0022(4) -0.0009(4) -0.0088(4)
Cl3 0.0260(4) 0.0240(4) 0.0245(4) -0.0010(3) -0.0066(3) -0.0055(4)
Cl4 0.0258(5) 0.0294(5) 0.0422(6) -0.0007(4) -0.0107(4) -0.0104(4)
Rh1 0.01880(15) 0.02026(15) 0.01989(15) 0.00050(11) -0.00377(11) -0.00364(11)
Rh2 0.01915(15) 0.02157(16) 0.02481(16) 0.00116(11) -0.00618(11) -0.00443(11)
C1S 0.0656(16) 0.0476(13) 0.0683(16) 0.0074(12) -0.0256(13) -0.0065(11)
C2S 0.0656(16) 0.0476(13) 0.0683(16) 0.0074(12) -0.0256(13) -0.0065(11)
C3S 0.0656(16) 0.0476(13) 0.0683(16) 0.0074(12) -0.0256(13) -0.0065(11)
C4S 0.0656(16) 0.0476(13) 0.0683(16) 0.0074(12) -0.0256(13) -0.0065(11)
C5S 0.0656(16) 0.0476(13) 0.0683(16) 0.0074(12) -0.0256(13) -0.0065(11)
C6S 0.0656(16) 0.0476(13) 0.0683(16) 0.0074(12) -0.0256(13) -0.0065(11)
C7S 0.0656(16) 0.0476(13) 0.0683(16) 0.0074(12) -0.0256(13) -0.0065(11)

loop_
_atom_type_symbol
_atom_type_description
_atom_type_scat_dispersion_real
_atom_type_scat_dispersion_imag
_atom_type_scat_source
C C 0.0033 0.0016 'International Tables Vol C Tables 4.2.6.8 and 6.1.1.4'
H H 0.0000 0.0000 'International Tables Vol C Tables 4.2.6.8 and 6.1.1.4'
Cl Cl 0.1484 0.1585 'International Tables Vol C Tables 4.2.6.8 and 6.1.1.4'
F F 0.0171 0.0103 'International Tables Vol C Tables 4.2.6.8 and 6.1.1.4'
N N 0.0061 0.0033 'International Tables Vol C Tables 4.2.6.8 and 6.1.1.4'
O O 0.0106 0.0060 'International Tables Vol C Tables 4.2.6.8 and 6.1.1.4'
P P 0.1023 0.0942 'International Tables Vol C Tables 4.2.6.8 and 6.1.1.4'
Rh Rh -1.1178 0.9187 'International Tables Vol C Tables 4.2.6.8 and 6.1.1.4'

loop_
_geom_angle_atom_site_label_1
_geom_angle_atom_site_label_2
_geom_angle_atom_site_label_3
_geom_angle
N2 C1 H1A 109.5
N2 C1 H1B 109.5
H1A C1 H1B 109.5
N2 C1 H1C 109.5
H1A C1 H1C 109.5
H1B C1 H1C 109.5
N1 C2 H2A 109.5
N1 C2 H2B 109.5
H2A C2 H2B 109.5
N1 C2 H2C 109.5
H2A C2 H2C 109.5
H2B C2 H2C 109.5
O1 C3 C4 108.0(4)
O1 C3 H3A 110.1
C4 C3 H3A 110.1
O1 C3 H3B 110.1
C4 C3 H3B 110.1
H3A C3 H3B 108.4
F15 C4 F13 106.5(5)
F15 C4 F14 108.1(5)
F13 C4 F14 107.3(4)
F15 C4 C3 112.5(4)
F13 C4 C3 112.2(5)
F14 C4 C3 110.0(5)
O2 C5 C6 107.8(4)
O2 C5 H5A 110.1
C6 C5 H5A 110.1
O2 C5 H5B 110.1
C6 C5 H5B 110.1
H5A C5 H5B 108.5
F16 C6 F17 107.7(4)
F16 C6 F18 108.1(5)
F17 C6 F18 106.7(5)
F16 C6 C5 112.2(5)
F17 C6 C5 110.6(5)
F18 C6 C5 111.3(4)
O4 C7 C8 106.0(4)
O4 C7 H7A 110.5
C8 C7 H7A 110.5
O4 C7 H7B 110.5
C8 C7 H7B 110.5
H7A C7 H7B 108.7
F21 C8 F19 107.8(5)
F21 C8 F20 107.0(4)
F19 C8 F20 106.7(4)
F21 C8 C7 113.2(4)
F19 C8 C7 112.6(4)
F20 C8 C7 109.3(4)
O3 C9 C10 106.4(4)
O3 C9 H9A 110.5
C10 C9 H9A 110.5
O3 C9 H9B 110.5
C10 C9 H9B 110.5
H9A C9 H9B 108.6
F22 C10 F23 104(2)
F22 C10 F24 100.1(17)
F23 C10 F24 101(4)
F22 C10 F24A 79(2)
F23 C10 F24A 106(3)
F24 C10 F24A 21.1(18)
F22 C10 F23A 117.5(14)
F23 C10 F23A 13(2)
F24 C10 F23A 100(2)
F24A C10 F23A 109.2(7)
F22 C10 F22A 29(2)
F23 C10 F22A 95(3)
F24 C10 F22A 128.9(17)
F24A C10 F22A 107.8(5)
F23A C10 F22A 105.7(6)
F22 C10 C9 124.3(17)
F23 C10 C9 120(2)
F24 C10 C9 102(2)
F24A C10 C9 114.7(5)
F23A C10 C9 108.3(5)
F22A C10 C9 110.8(5)
O6 C11 C12 108.1(5)
O6 C11 H11A 110.1
C12 C11 H11A 110.1
O6 C11 H11B 110.1
C12 C11 H11B 110.1
H11A C11 H11B 108.4
F7 C12 F8 100.7(6)
F7 C12 F7A 46.0(6)
F8 C12 F7A 122.9(8)
F7 C12 F9 101.9(5)
F8 C12 F9 108.2(7)
F7A C12 F9 57.4(7)
F7 C12 F8A 113.6(9)
F8 C12 F8A 13.4(9)
F7A C12 F8A 128.9(11)
F9 C12 F8A 100.8(10)
F7 C12 C11 119.5(7)
F8 C12 C11 113.1(6)
F7A C12 C11 123.6(7)
F9 C12 C11 112.1(6)
F8A C12 C11 107.2(9)
F7 C12 F9A 129.1(7)
F8 C12 F9A 99.8(8)
F7A C12 F9A 84.0(9)
F9 C12 F9A 27.2(5)
F8A C12 F9A 88.3(11)
C11 C12 F9A 93.5(7)
O7 C15 C16 109.4(4)
O7 C15 H15A 109.8
C16 C15 H15A 109.8
O7 C15 H15B 109.8
C16 C15 H15B 109.8
H15A C15 H15B 108.2
F2 C16 F3A 58.0(10)
F2 C16 F1 104.7(6)
F3A C16 F1 112.1(10)
F2 C16 F1A 120.4(17)
F3A C16 F1A 112(3)
F1 C16 F1A 17.4(18)
F2 C16 F3 104.4(6)
F3A C16 F3 47.1(10)
F1 C16 F3 110.0(7)
F1A C16 F3 97(2)
F2 C16 F2A 32.2(8)
F3A C16 F2A 90.1(13)
F1 C16 F2A 90.9(11)
F1A C16 F2A 108.3(19)
F3 C16 F2A 136.5(10)
F2 C16 C15 117.3(6)
F3A C16 C15 135.3(10)
F1 C16 C15 111.7(7)
F1A C16 C15 107(2)
F3 C16 C15 108.3(5)
F2A C16 C15 97.6(9)
O8 C17 C18 110.2(5)
O8 C17 C18A 100.8(11)
C18 C17 C18A 36.6(12)
O8 C17 H17A 109.6
C18 C17 H17A 109.6
C18A C17 H17A 142.4
O8 C17 H17B 109.6
C18 C17 H17B 109.6
C18A C17 H17B 80.7
H17A C17 H17B 108.1
O8 C17 H17C 111.6
C18 C17 H17C 75.4
C18A C17 H17C 111.6
H17A C17 H17C 36.4
H17B C17 H17C 133.3
O8 C17 H17D 111.6
C18 C17 H17D 131.8
C18A C17 H17D 111.6
H17A C17 H17D 77.4
H17B C17 H17D 32.5
H17C C17 H17D 109.4
C24B C19B C20B 121.6(11)
C24B C19B N3B 119.1(11)
C20B C19B N3B 119.2(9)
C21A C20A C19A 118.8(9)
C21A C20A H20A 120.6
C19A C20A H20A 120.6
C24A C19A N3A 120.0(8)
C24A C19A C20A 120.0(8)
N3A C19A C20A 119.9(7)
C21B C20B C19B 117.8(11)
C21B C20B H20B 121.1
C19B C20B H20B 121.1
C20A C21A C22A 120.6(8)
C20A C21A H21A 119.7
C22A C21A H21A 119.7
C20B C21B C22B 121.0(11)
C20B C21B H21B 119.5
C22B C21B H21B 119.5
C23B C22A O9A 124.5(16)
C23B C22A C21A 119.7(16)
O9A C22A C21A 115.7(7)
O9B C22B C21B 115.5(11)
O9B C22B C23A 123.6(13)
C21B C22B C23A 120.9(12)
C22A C23B C24A 121(2)
C22A C23B H23B 119.5
C24A C23B H23B 119.5
C24B C23A C22B 116.6(14)
C24B C23A H23A 121.7
C22B C23A H23A 121.7
C19A C24A C23B 119.5(13)
C19A C24A H24A 120.3
C23B C24A H24A 120.3
C19B C24B C23A 121.5(15)
C19B C24B H24B 119.3
C23A C24B H24B 119.3
O9B C29B H29D 109.5
O9B C29B H29E 109.5
H29D C29B H29E 109.5
O9B C29B H29F 109.5
H29D C29B H29F 109.5
H29E C29B H29F 109.5
N3A C30A Rh2 178.8(15)
N3B C30B Rh1 179.2(14)
C2 N1 P3 120.5(3)
C2 N1 P4 119.7(3)
P3 N1 P4 119.4(2)
C1 N2 P1 120.1(3)
C1 N2 P2 119.9(3)
P1 N2 P2 119.5(2)
C30A N3A C19A 169.4(12)
C30B N3B C19B 171.4(11)
C3 O1 P2 123.7(3)
C5 O2 P2 124.9(3)
C9 O3 P1 121.5(3)
C7 O4 P1 123.9(3)
C13 O5 P4 120.6(4)
C11 O6 P4 125.4(3)
C15 O7 P3 122.9(3)
C17 O8 P3 124.5(3)
C22A O9A C29A 117.9(10)
C22B O9B C29B 114.2(16)
F4 C18 F5 107.8(6)
F4 C18 F6 106.6(7)
F5 C18 F6 106.8(6)
F4 C18 C17 111.9(5)
F5 C18 C17 113.6(8)
F6 C18 C17 109.8(6)
F4A C18A F5A 105(2)
F4A C18A F6A 103.9(19)
F5A C18A F6A 110(2)
F4A C18A C17 103.8(19)
F5A C18A C17 124(2)
F6A C18A C17 107.6(19)
O5 C13 C14A 106.4(6)
O5 C13 C14 110.7(8)
C14A C13 C14 23.9(9)
O5 C13 H13A 109.5
C14A C13 H13A 130.7
C14 C13 H13A 109.5
O5 C13 H13B 109.5
C14A C13 H13B 90.0
C14 C13 H13B 109.5
H13A C13 H13B 108.1
O5 C13 H13C 110.4
C14A C13 H13C 110.4
C14 C13 H13C 87.3
H13A C13 H13C 24.2
H13B C13 H13C 126.8
O5 C13 H13D 110.4
C14A C13 H13D 110.4
C14 C13 H13D 126.3
H13A C13 H13D 87.2
H13B C13 H13D 22.5
H13C C13 H13D 108.6
F11 C14 F10 120.6(18)
F11 C14 F12 108.8(15)
F10 C14 F12 105.2(13)
F11 C14 C13 97.5(12)
F10 C14 C13 118.1(16)
F12 C14 C13 105.8(14)
F11A C14A F12A 105.7(11)
F11A C14A F10A 103.8(9)
F12A C14A F10A 106.5(9)
F11A C14A C13 116.3(10)
F12A C14A C13 113.7(9)
F10A C14A C13 110.0(10)
O3 P1 O4 98.09(17)
O3 P1 N2 99.14(18)
O4 P1 N2 104.17(19)
O3 P1 Rh1 118.07(13)
O4 P1 Rh1 117.30(12)
N2 P1 Rh1 116.89(13)
O1 P2 O2 97.80(17)
O1 P2 N2 99.44(18)
O2 P2 N2 104.93(18)
O1 P2 Rh2 118.00(13)
O2 P2 Rh2 116.46(12)
N2 P2 Rh2 117.14(14)
O7 P3 O8 97.60(18)
O7 P3 N1 98.57(18)
O8 P3 N1 104.49(19)
O7 P3 Rh1 118.96(13)
O8 P3 Rh1 116.88(13)
N1 P3 Rh1 117.04(14)
O5 P4 O6 97.8(2)
O5 P4 N1 99.1(2)
O6 P4 N1 104.2(2)
O5 P4 Rh2 117.72(19)
O6 P4 Rh2 117.69(14)
N1 P4 Rh2 117.00(13)
Rh1 Cl3 Rh2 65.44(3)
C30B Rh1 P1 89.2(4)
C30B Rh1 P3 89.4(4)
P1 Rh1 P3 173.90(4)
C30B Rh1 Cl1A 7.2(6)
P1 Rh1 Cl1A 89.18(7)
P3 Rh1 Cl1A 88.68(7)
C30B Rh1 Cl3 152.0(5)
P1 Rh1 Cl3 91.51(4)
P3 Rh1 Cl3 92.52(4)
Cl1A Rh1 Cl3 159.21(8)
C30B Rh1 Cl2 98.4(5)
P1 Rh1 Cl2 86.97(4)
P3 Rh1 Cl2 87.36(4)
Cl1A Rh1 Cl2 91.15(8)
Cl3 Rh1 Cl2 109.63(4)
C30B Rh1 Rh2 94.5(5)
P1 Rh1 Rh2 93.20(3)
P3 Rh1 Rh2 92.83(3)
Cl1A Rh1 Rh2 101.71(8)
Cl3 Rh1 Rh2 57.51(3)
Cl2 Rh1 Rh2 167.14(3)
C30A Rh2 Cl1B 7.4(7)
C30A Rh2 P4 90.4(5)
Cl1B Rh2 P4 89.31(15)
C30A Rh2 P2 88.5(5)
Cl1B Rh2 P2 88.83(15)
P4 Rh2 P2 174.08(4)
C30A Rh2 Cl3 152.4(5)
Cl1B Rh2 Cl3 159.72(17)
P4 Rh2 Cl3 90.61(4)
P2 Rh2 Cl3 93.08(4)
C30A Rh2 Cl4 96.5(5)
Cl1B Rh2 Cl4 89.13(17)
P4 Rh2 Cl4 87.68(4)
P2 Rh2 Cl4 86.68(4)
Cl3 Rh2 Cl4 111.13(4)
C30A Rh2 Rh1 95.4(5)
Cl1B Rh2 Rh1 102.71(17)
P4 Rh2 Rh1 93.16(3)
P2 Rh2 Rh1 92.73(3)
Cl3 Rh2 Rh1 57.05(2)
Cl4 Rh2 Rh1 168.14(3)
C2S C1S H1SA 109.5
C2S C1S H1SB 109.5
H1SA C1S H1SB 109.5
C2S C1S H1SC 109.5
H1SA C1S H1SC 109.5
H1SB C1S H1SC 109.5
C7S C2S C3S 118.7(7)
C7S C2S C1S 120.3(7)
C3S C2S C1S 120.9(7)
C4S C3S C2S 119.1(7)
C4S C3S H3S 120.4
C2S C3S H3S 120.4
C5S C4S C3S 120.0(7)
C5S C4S H4S 120.0
C3S C4S H4S 120.0
C6S C5S C4S 120.8(8)
C6S C5S H5S 119.6
C4S C5S H5S 119.6
C7S C6S C5S 119.3(8)
C7S C6S H6S 120.3
C5S C6S H6S 120.3
C6S C7S C2S 122.1(7)
C6S C7S H7S 119.0
C2S C7S H7S 119.0

loop_
_geom_bond_atom_site_label_1
_geom_bond_atom_site_label_2
_geom_bond_distance
C1 N2 1.493(6)
C1 H1A 0.9800
C1 H1B 0.9800
C1 H1C 0.9800
C2 N1 1.486(6)
C2 H2A 0.9800
C2 H2B 0.9800
C2 H2C 0.9800
C3 O1 1.422(6)
C3 C4 1.495(7)
C3 H3A 0.9900
C3 H3B 0.9900
C4 F15 1.323(7)
C4 F13 1.334(6)
C4 F14 1.334(6)
C5 O2 1.433(5)
C5 C6 1.497(7)
C5 H5A 0.9900
C5 H5B 0.9900
C6 F16 1.309(6)
C6 F17 1.324(6)
C6 F18 1.339(7)
C7 O4 1.424(5)
C7 C8 1.497(6)
C7 H7A 0.9900
C7 H7B 0.9900
C8 F21 1.315(6)
C8 F19 1.320(6)
C8 F20 1.346(6)
C9 O3 1.429(5)
C9 C10 1.487(7)
C9 H9A 0.9900
C9 H9B 0.9900
C10 F22 1.21(2)
C10 F23 1.21(3)
C10 F24 1.25(3)
C10 F24A 1.333(8)
C10 F23A 1.363(9)
C10 F22A 1.367(9)
C11 O6 1.439(7)
C11 C12 1.450(8)
C11 H11A 0.9900
C11 H11B 0.9900
C12 F7 1.273(8)
C12 F8 1.302(12)
C12 F7A 1.320(14)
C12 F9 1.377(8)
C12 F8A 1.43(2)
C12 F9A 1.469(16)
C15 O7 1.428(6)
C15 C16 1.460(7)
C15 H15A 0.9900
C15 H15B 0.9900
C16 F2 1.297(8)
C16 F3A 1.331(15)
C16 F1 1.348(8)
C16 F1A 1.352(17)
C16 F3 1.382(8)
C16 F2A 1.418(16)
C17 O8 1.422(6)
C17 C18 1.471(8)
C17 C18A 1.487(17)
C17 H17A 0.9900
C17 H17B 0.9900
C17 H17C 0.9900
C17 H17D 0.9900
C19B C24B 1.364(17)
C19B C20B 1.401(16)
C19B N3B 1.426(15)
C20A C21A 1.371(12)
C20A C19A 1.399(12)
C20A H20A 0.9500
C19A C24A 1.366(14)
C19A N3A 1.397(10)
C20B C21B 1.380(15)
C20B H20B 0.9500
C21A C22A 1.405(13)
C21A H21A 0.9500
C21B C22B 1.390(17)
C21B H21B 0.9500
C22A C23B 1.32(3)
C22A O9A 1.355(9)
C22B O9B 1.355(13)
C22B C23A 1.42(2)
C23B C24A 1.40(4)
C23B H23B 0.9500
C23A C24B 1.40(3)
C23A H23A 0.9500
C24A H24A 0.9500
C24B H24B 0.9500
C29A O9A 1.49(2)
C29A H29A 0.9800
C29A H29B 0.9800
C29A H29C 0.9800
C29B O9B 1.43(4)
C29B H29D 0.9800
C29B H29E 0.9800
C29B H29F 0.9800
C30A N3A 1.14(2)
C30A Rh2 1.99(2)
C30B N3B 1.139(18)
C30B Rh1 1.901(17)
N1 P3 1.654(4)
N1 P4 1.663(4)
N2 P1 1.655(4)
N2 P2 1.657(4)
O1 P2 1.591(3)
O2 P2 1.600(3)
O3 P1 1.592(3)
O4 P1 1.599(3)
O5 C13 1.430(7)
O5 P4 1.587(4)
O6 P4 1.590(4)
O7 P3 1.588(3)
O8 P3 1.600(3)
C18 F4 1.330(9)
C18 F5 1.332(12)
C18 F6 1.369(9)
C18A F4A 1.33(4)
C18A F5A 1.33(3)
C18A F6A 1.35(3)
C13 C14A 1.445(12)
C13 C14 1.46(2)
C13 H13A 0.9900
C13 H13B 0.9900
C13 H13C 0.9900
C13 H13D 0.9900
C14 F11 1.29(2)
C14 F10 1.32(2)
C14 F12 1.39(2)
C14A F11A 1.308(15)
C14A F12A 1.313(14)
C14A F10A 1.378(15)
P1 Rh1 2.2868(10)
P2 Rh2 2.2870(11)
P3 Rh1 2.2913(11)
P4 Rh2 2.2838(11)
Cl1A Rh1 2.316(3)
Cl1B Rh2 2.256(6)
Cl2 Rh1 2.4352(10)
Cl3 Rh1 2.4203(10)
Cl3 Rh2 2.4329(10)
Cl4 Rh2 2.4436(11)
Rh1 Rh2 2.6233(4)
C1S C2S 1.537(11)
C1S H1SA 0.9800
C1S H1SB 0.9800
C1S H1SC 0.9800
C2S C7S 1.376(10)
C2S C3S 1.390(10)
C3S C4S 1.375(11)
C3S H3S 0.9500
C4S C5S 1.367(10)
C4S H4S 0.9500
C5S C6S 1.365(10)
C5S H5S 0.9500
C6S C7S 1.337(11)
C6S H6S 0.9500
C7S H7S 0.9500
